data_7705899
loop_
_publ_author_name
'Das, Krishna Sundar'
'Pal, Baishakhi'
'Saha, Sayan'
'Akhtar, Sohel'
'De, Avik'
'Ray, Partha Pratim'
'Mondal, Raju'

_publ_section_title
;
 Utilization of counter anions for charge transportation in the electrical
 device fabrication of Zn(II) metal-organic frameworks.
;
_journal_issue 46
_journal_name_full 'Dalton transactions (Cambridge, England : 2003)'
_journal_page_first 17005
_journal_page_last 17016
_journal_paper_doi 10.1039/d0dt02589e
_journal_volume 49
_journal_year 2020
_chemical_formula_sum 'C21 H24 B2 F8 N12 Zn'
_chemical_formula_weight 683.51
_space_group_crystal_system monoclinic
_space_group_IT_number 15
_space_group_name_Hall '-C 2yc'
_space_group_name_H-M_alt 'C 1 2/c 1'
_atom_sites_solution_hydrogens geom
_audit_creation_method SHELXL-2016/6
_audit_update_record
;
2020-10-16 deposited with the CCDC.	2020-11-02 downloaded from the CCDC.
;
_cell_angle_alpha 90
_cell_angle_beta 111.9270(10)
_cell_angle_gamma 90
_cell_formula_units_Z 4
_cell_length_a 16.1359(6)
_cell_length_b 9.8928(3)
_cell_length_c 17.8077(6)
_cell_measurement_reflns_used 5588
_cell_measurement_temperature 100(2)
_cell_measurement_theta_max 31.66
_cell_measurement_theta_min 2.46
_cell_volume 2636.99(16)
_computing_cell_refinement 'Bruker APEX-2'
_computing_data_collection 'Bruker APEX-2'
_computing_data_reduction 'Bruker SHELXTL'
_computing_molecular_graphics 'Bruker SHELXTL'
_computing_publication_material 'Bruker SHELXTL'
_computing_structure_refinement 'SHELXL-2016/6 (Sheldrick, 2016)'
_computing_structure_solution 'SHELXT 2014/5 (Sheldrick, 2014)'
_diffrn_ambient_temperature 100(2)
_diffrn_detector_area_resol_mean 8
_diffrn_measured_fraction_theta_full 0.995
_diffrn_measured_fraction_theta_max 0.985
_diffrn_measurement_device_type 'Bruker APEX-2 CCD area detector'
_diffrn_measurement_method '/w scans'
_diffrn_radiation_type MoK\a
_diffrn_radiation_wavelength 0.71073
_diffrn_reflns_av_R_equivalents 0.0739
_diffrn_reflns_av_unetI/netI 0.0692
_diffrn_reflns_Laue_measured_fraction_full 0.995
_diffrn_reflns_Laue_measured_fraction_max 0.985
_diffrn_reflns_limit_h_max 22
_diffrn_reflns_limit_h_min -22
_diffrn_reflns_limit_k_max 11
_diffrn_reflns_limit_k_min -13
_diffrn_reflns_limit_l_max 24
_diffrn_reflns_limit_l_min -25
_diffrn_reflns_number 16822
_diffrn_reflns_point_group_measured_fraction_full 0.995
_diffrn_reflns_point_group_measured_fraction_max 0.985
_diffrn_reflns_theta_full 25.242
_diffrn_reflns_theta_max 29.997
_diffrn_reflns_theta_min 2.468
_diffrn_source 'fine-focus sealed tube'
_exptl_absorpt_coefficient_mu 1.028
_exptl_absorpt_correction_T_max 1.0000000
_exptl_absorpt_correction_T_min 0.8243333
_exptl_absorpt_correction_type multi-scan
_exptl_absorpt_process_details 'SADABS v.2.03 (Bruker, 2001), R(int)=0.1264 before correction'
_exptl_crystal_colour colourless
_exptl_crystal_density_diffrn 1.722
_exptl_crystal_density_meas ?
_exptl_crystal_density_method 'not measured'
_exptl_crystal_description block
_exptl_crystal_F_000 1384
_exptl_crystal_size_max 0.24
_exptl_crystal_size_mid 0.22
_exptl_crystal_size_min 0.18
_refine_diff_density_max 0.565
_refine_diff_density_min -0.981
_refine_diff_density_rms 0.098
_refine_ls_extinction_method none
_refine_ls_goodness_of_fit_ref 1.069
_refine_ls_hydrogen_treatment constr
_refine_ls_matrix_type full
_refine_ls_number_parameters 201
_refine_ls_number_reflns 3799
_refine_ls_number_restraints 0
_refine_ls_restrained_S_all 1.069
_refine_ls_R_factor_all 0.0775
_refine_ls_R_factor_gt 0.0467
_refine_ls_shift/su_max 0.000
_refine_ls_shift/su_mean 0.000
_refine_ls_structure_factor_coef Fsqd
_refine_ls_weighting_details 'w=1/[\s^2^(Fo^2^)+(0.0416P)^2^+0.8930P] where P=(Fo^2^+2Fc^2^)/3'
_refine_ls_weighting_scheme calc
_refine_ls_wR_factor_gt 0.0959
_refine_ls_wR_factor_ref 0.1047
_reflns_Friedel_coverage 0.000
_reflns_number_gt 2719
_reflns_number_total 3799
_reflns_threshold_expression 'I > 2\s(I)'
_cod_data_source_file d0dt02589e2.cif
_cod_data_source_block mo_RM130218_0m_a
_cod_depositor_comments
;
The following automatic conversions were performed:

data item '_exptl_crystal_density_meas' value 'not measured' was
changed to '?' -- the value is perceived as not measured.

Automatic conversion script
Id: cif_fix_values 7556 2019-12-06 15:28:31Z antanas 
;
_cod_original_sg_symbol_H-M 'C 2/c'
_cod_database_code 7705899
_shelx_shelxl_version_number 2016/6
_shelx_space_group_comment
;
The symmetry employed for this shelxl refinement is uniquely defined
by the following loop, which should always be used as a source of
symmetry information in preference to the above space-group names.
They are only intended as comments.
;
_shelx_estimated_absorpt_t_min 0.6152
_shelx_estimated_absorpt_t_max 0.7463

loop_
_space_group_symop_operation_xyz
'x, y, z'
'-x, y, -z+1/2'
'x+1/2, y+1/2, z'
'-x+1/2, y+1/2, -z+1/2'
'-x, -y, -z'
'x, -y, z-1/2'
'-x+1/2, -y+1/2, -z'
'x+1/2, -y+1/2, z-1/2'

loop_
_atom_site_label
_atom_site_type_symbol
_atom_site_fract_x
_atom_site_fract_y
_atom_site_fract_z
_atom_site_U_iso_or_equiv
_atom_site_adp_type
_atom_site_occupancy
_atom_site_site_symmetry_order
_atom_site_calc_flag
_atom_site_refinement_flags_posn
_atom_site_refinement_flags_adp
_atom_site_refinement_flags_occupancy
_atom_site_disorder_assembly
_atom_site_disorder_group
Zn1 Zn 0.500000 0.500000 0.500000 0.01386(11) Uani 1 2 d S . P . .
B1 B 0.16635(18) 0.4493(3) 0.57282(17) 0.0221(6) Uani 1 1 d . . . . .
F1 F 0.22672(11) 0.4588(2) 0.53459(13) 0.0594(6) Uani 1 1 d . . . . .
F2 F 0.18540(9) 0.33655(14) 0.62378(9) 0.0278(3) Uani 1 1 d . . . . .
F3 F 0.08233(9) 0.43479(15) 0.51306(8) 0.0291(3) Uani 1 1 d . . . . .
F4 F 0.16790(15) 0.56409(17) 0.61612(10) 0.0613(6) Uani 1 1 d . . . . .
N1 N 0.35802(12) 0.52270(18) 0.42553(11) 0.0145(4) Uani 1 1 d . . . . .
N2 N 0.32408(12) 0.4541(2) 0.35485(11) 0.0194(4) Uani 1 1 d . . . . .
H2A H 0.348349 0.380347 0.344473 0.023 Uiso 1 1 calc R U . . .
N3 N 0.01989(12) 0.84828(18) 0.41605(11) 0.0155(4) Uani 1 1 d . . . . .
N4 N 0.02855(11) 0.71480(18) 0.43361(11) 0.0158(4) Uani 1 1 d . . . . .
H4A H 0.005887 0.674494 0.465664 0.019 Uiso 1 1 calc R U . . .
N1A N 0.47058(11) 0.34704(18) 0.57085(11) 0.0153(4) Uani 1 1 d . . . . .
N2A N 0.38628(12) 0.32898(19) 0.56680(11) 0.0178(4) Uani 1 1 d . . . . .
H2AA H 0.338951 0.363749 0.528737 0.021 Uiso 1 1 calc R U . . .
C1 C 0.30127(14) 0.6265(2) 0.41564(13) 0.0157(4) Uani 1 1 d . . . . .
H1A H 0.307181 0.693295 0.455660 0.019 Uiso 1 1 calc R U . . .
C2 C 0.23208(14) 0.6244(2) 0.33890(12) 0.0143(4) Uani 1 1 d . . . . .
C3 C 0.24965(14) 0.5106(2) 0.30244(14) 0.0191(5) Uani 1 1 d . . . . .
H3B H 0.215152 0.478351 0.249733 0.023 Uiso 1 1 calc R U . . .
C4 C 0.06448(14) 0.8660(2) 0.36643(13) 0.0156(4) Uani 1 1 d . . . . .
H4B H 0.070159 0.950386 0.343389 0.019 Uiso 1 1 calc R U . . .
C5 C 0.10132(14) 0.7458(2) 0.35284(13) 0.0144(4) Uani 1 1 d . . . . .
C6 C 0.07591(14) 0.6511(2) 0.39620(13) 0.0162(4) Uani 1 1 d . . . . .
H6A H 0.089380 0.557338 0.399268 0.019 Uiso 1 1 calc R U . . .
C7 C 0.15742(14) 0.7242(2) 0.30234(13) 0.0167(4) Uani 1 1 d . . . . .
H7A H 0.118423 0.691733 0.248019 0.020 Uiso 1 1 calc R U . . .
H7B H 0.183159 0.811914 0.295332 0.020 Uiso 1 1 calc R U . . .
C1A C 0.52092(14) 0.2771(2) 0.63617(13) 0.0162(4) Uani 1 1 d . . . . .
H1AA H 0.584137 0.270503 0.654610 0.019 Uiso 1 1 calc R U . . .
C2A C 0.46910(14) 0.2148(2) 0.67404(13) 0.0148(4) Uani 1 1 d . . . . .
C3A C 0.38284(15) 0.2520(2) 0.62740(13) 0.0185(5) Uani 1 1 d . . . . .
H3AA H 0.330482 0.227482 0.636577 0.022 Uiso 1 1 calc R U . . .
C7A C 0.500000 0.1312(3) 0.750000 0.0184(6) Uani 1 2 d S T P . .
H7AA H 0.450340 0.072211 0.749748 0.028 Uiso 0.5 1 calc R U P . .
H7AB H 0.549660 0.072210 0.750252 0.028 Uiso 0.5 1 calc R U P . .

loop_
_atom_site_aniso_label
_atom_site_aniso_U_11
_atom_site_aniso_U_22
_atom_site_aniso_U_33
_atom_site_aniso_U_23
_atom_site_aniso_U_13
_atom_site_aniso_U_12
Zn1 0.01418(17) 0.01495(19) 0.01299(19) 0.00154(14) 0.00569(13) 0.00215(14)
B1 0.0199(13) 0.0204(14) 0.0245(15) 0.0036(12) 0.0066(11) -0.0003(11)
F1 0.0259(9) 0.0826(14) 0.0791(14) 0.0515(12) 0.0304(9) 0.0206(9)
F2 0.0292(8) 0.0207(8) 0.0316(8) 0.0102(6) 0.0093(6) 0.0047(6)
F3 0.0219(7) 0.0362(9) 0.0253(8) 0.0099(7) 0.0042(6) -0.0055(6)
F4 0.1066(17) 0.0206(9) 0.0305(10) -0.0036(8) -0.0049(10) 0.0030(10)
N1 0.0147(8) 0.0167(10) 0.0118(9) -0.0005(7) 0.0048(7) 0.0016(7)
N2 0.0202(9) 0.0173(10) 0.0181(10) -0.0047(8) 0.0039(8) 0.0060(8)
N3 0.0182(9) 0.0132(9) 0.0163(9) 0.0009(7) 0.0078(7) 0.0034(7)
N4 0.0178(9) 0.0156(10) 0.0165(10) 0.0021(8) 0.0091(7) 0.0022(7)
N1A 0.0144(8) 0.0153(10) 0.0174(9) -0.0010(8) 0.0074(7) 0.0023(7)
N2A 0.0134(8) 0.0208(10) 0.0183(10) 0.0024(8) 0.0052(7) 0.0022(7)
C1 0.0168(10) 0.0150(11) 0.0167(11) -0.0005(9) 0.0078(8) 0.0022(8)
C2 0.0148(9) 0.0152(11) 0.0142(11) 0.0033(8) 0.0070(8) 0.0019(8)
C3 0.0161(10) 0.0222(12) 0.0155(11) -0.0040(9) 0.0019(8) 0.0054(9)
C4 0.0188(10) 0.0136(11) 0.0152(11) 0.0013(8) 0.0073(8) 0.0015(8)
C5 0.0126(9) 0.0170(11) 0.0131(10) 0.0000(8) 0.0041(8) 0.0022(8)
C6 0.0175(10) 0.0126(11) 0.0187(11) -0.0018(9) 0.0070(9) 0.0020(8)
C7 0.0165(10) 0.0202(12) 0.0143(11) 0.0017(9) 0.0067(8) 0.0044(9)
C1A 0.0166(10) 0.0166(11) 0.0156(11) 0.0006(9) 0.0063(8) 0.0023(8)
C2A 0.0191(10) 0.0130(11) 0.0134(11) -0.0018(8) 0.0074(8) 0.0007(8)
C3A 0.0196(11) 0.0191(12) 0.0200(12) -0.0011(9) 0.0111(9) -0.0026(9)
C7A 0.0255(16) 0.0155(16) 0.0141(16) 0.000 0.0072(13) 0.000

loop_
_atom_type_symbol
_atom_type_description
_atom_type_scat_dispersion_real
_atom_type_scat_dispersion_imag
_atom_type_scat_source
C C 0.0033 0.0016 'International Tables Vol C Tables 4.2.6.8 and 6.1.1.4'
H H 0.0000 0.0000 'International Tables Vol C Tables 4.2.6.8 and 6.1.1.4'
B B 0.0013 0.0007 'International Tables Vol C Tables 4.2.6.8 and 6.1.1.4'
F F 0.0171 0.0103 'International Tables Vol C Tables 4.2.6.8 and 6.1.1.4'
N N 0.0061 0.0033 'International Tables Vol C Tables 4.2.6.8 and 6.1.1.4'
Zn Zn 0.2839 1.4301 'International Tables Vol C Tables 4.2.6.8 and 6.1.1.4'

loop_
_geom_angle_atom_site_label_1
_geom_angle_atom_site_label_2
_geom_angle_atom_site_label_3
_geom_angle
_geom_angle_site_symmetry_1
_geom_angle_site_symmetry_3
_geom_angle_publ_flag
N1A Zn1 N1A 180.0 5_666 . ?
N1A Zn1 N1 91.00(7) 5_666 5_666 ?
N1A Zn1 N1 89.00(7) . 5_666 ?
N1A Zn1 N1 89.00(7) 5_666 . ?
N1A Zn1 N1 91.00(7) . . ?
N1 Zn1 N1 180.00(9) 5_666 . ?
N1A Zn1 N3 87.79(7) 5_666 3_545 ?
N1A Zn1 N3 92.21(7) . 3_545 ?
N1 Zn1 N3 87.53(6) 5_666 3_545 ?
N1 Zn1 N3 92.47(6) . 3_545 ?
N1A Zn1 N3 92.21(7) 5_666 7_566 ?
N1A Zn1 N3 87.79(7) . 7_566 ?
N1 Zn1 N3 92.47(6) 5_666 7_566 ?
N1 Zn1 N3 87.53(6) . 7_566 ?
N3 Zn1 N3 180.0 3_545 7_566 ?
F4 B1 F3 109.1(2) . . ?
F4 B1 F1 110.7(2) . . ?
F3 B1 F1 107.2(2) . . ?
F4 B1 F2 110.1(2) . . ?
F3 B1 F2 109.3(2) . . ?
F1 B1 F2 110.4(2) . . ?
C1 N1 N2 104.01(17) . . ?
C1 N1 Zn1 131.77(15) . . ?
N2 N1 Zn1 118.75(13) . . ?
C3 N2 N1 112.70(18) . . ?
C3 N2 H2A 123.7 . . ?
N1 N2 H2A 123.7 . . ?
C4 N3 N4 104.17(16) . . ?
C4 N3 Zn1 126.97(15) . 3_455 ?
N4 N3 Zn1 122.14(13) . 3_455 ?
C6 N4 N3 111.84(17) . . ?
C6 N4 H4A 124.1 . . ?
N3 N4 H4A 124.1 . . ?
C1A N1A N2A 104.55(17) . . ?
C1A N1A Zn1 133.21(14) . . ?
N2A N1A Zn1 120.37(13) . . ?
C3A N2A N1A 112.17(18) . . ?
C3A N2A H2AA 123.9 . . ?
N1A N2A H2AA 123.9 . . ?
N1 C1 C2 111.78(19) . . ?
N1 C1 H1A 124.1 . . ?
C2 C1 H1A 124.1 . . ?
C3 C2 C1 103.99(19) . . ?
C3 C2 C7 127.1(2) . . ?
C1 C2 C7 128.9(2) . . ?
N2 C3 C2 107.5(2) . . ?
N2 C3 H3B 126.2 . . ?
C2 C3 H3B 126.2 . . ?
N3 C4 C5 111.84(19) . . ?
N3 C4 H4B 124.1 . . ?
C5 C4 H4B 124.1 . . ?
C6 C5 C4 104.41(18) . . ?
C6 C5 C7 127.7(2) . . ?
C4 C5 C7 127.9(2) . . ?
N4 C6 C5 107.73(19) . . ?
N4 C6 H6A 126.1 . . ?
C5 C6 H6A 126.1 . . ?
C2 C7 C5 113.34(18) . . ?
C2 C7 H7A 108.9 . . ?
C5 C7 H7A 108.9 . . ?
C2 C7 H7B 108.9 . . ?
C5 C7 H7B 108.9 . . ?
H7A C7 H7B 107.7 . . ?
N1A C1A C2A 111.68(19) . . ?
N1A C1A H1AA 124.2 . . ?
C2A C1A H1AA 124.2 . . ?
C3A C2A C1A 104.06(19) . . ?
C3A C2A C7A 127.61(17) . . ?
C1A C2A C7A 128.28(18) . . ?
N2A C3A C2A 107.53(18) . . ?
N2A C3A H3AA 126.2 . . ?
C2A C3A H3AA 126.2 . . ?
C2A C7A C2A 113.2(3) 2_656 . ?
C2A C7A H7AA 108.9 2_656 . ?
C2A C7A H7AA 108.9 . . ?
C2A C7A H7AB 108.9 2_656 . ?
C2A C7A H7AB 108.9 . . ?
H7AA C7A H7AB 107.7 . . ?

loop_
_geom_bond_atom_site_label_1
_geom_bond_atom_site_label_2
_geom_bond_distance
_geom_bond_site_symmetry_2
_geom_bond_publ_flag
Zn1 N1A 2.1340(18) 5_666 ?
Zn1 N1A 2.1340(18) . ?
Zn1 N1 2.1882(18) 5_666 ?
Zn1 N1 2.1883(18) . ?
Zn1 N3 2.2246(17) 3_545 ?
Zn1 N3 2.2246(17) 7_566 ?
B1 F4 1.367(3) . ?
B1 F3 1.383(3) . ?
B1 F1 1.384(3) . ?
B1 F2 1.398(3) . ?
N1 C1 1.343(3) . ?
N1 N2 1.353(3) . ?
N2 C3 1.337(3) . ?
N2 H2A 0.8800 . ?
N3 C4 1.343(3) . ?
N3 N4 1.352(2) . ?
N4 C6 1.343(3) . ?
N4 H4A 0.8800 . ?
N1A C1A 1.337(3) . ?
N1A N2A 1.347(2) . ?
N2A C3A 1.339(3) . ?
N2A H2AA 0.8800 . ?
C1 C2 1.405(3) . ?
C1 H1A 0.9500 . ?
C2 C3 1.380(3) . ?
C2 C7 1.505(3) . ?
C3 H3B 0.9500 . ?
C4 C5 1.390(3) . ?
C4 H4B 0.9500 . ?
C5 C6 1.370(3) . ?
C5 C7 1.511(3) . ?
C6 H6A 0.9500 . ?
C7 H7A 0.9900 . ?
C7 H7B 0.9900 . ?
C1A C2A 1.398(3) . ?
C1A H1AA 0.9500 . ?
C2A C3A 1.378(3) . ?
C2A C7A 1.503(3) . ?
C3A H3AA 0.9500 . ?
C7A H7AA 0.9900 . ?
C7A H7AB 0.9900 . ?
